data_2007416
loop_
_publ_author_name
'Harben, Spencer M.'
'Smith, Paul D.'
'Beddoes, Roy L.'
'Helliwell, Madeleine'
'Collison, David'
'Garner, C. David'

_publ_section_title
;
 Mixed-halide Complex <i>trans</i>-Tetrahalobis(triphenylphosphine
 oxide)rhenium(IV)
;
_journal_issue 7
_journal_name_full 'Acta Crystallographica Section C'
_journal_page_first 941
_journal_page_last 943
_journal_paper_doi 10.1107/S0108270197018027
_journal_volume 54
_journal_year 1998
_chemical_formula_iupac '[Re1 Br2.5 Cl1.5 (C18 H15 O1 P1)2]'
_chemical_formula_sum 'C36 H30 Br2.5 Cl1.5 O2 P2 Re'
_chemical_formula_weight 995.69
_space_group_IT_number 2
_symmetry_cell_setting triclinic
_symmetry_space_group_name_Hall '-P 1'
_symmetry_space_group_name_H-M 'P -1'
_cell_angle_alpha 108.59(2)
_cell_angle_beta 93.55(2)
_cell_angle_gamma 102.414(15)
_cell_formula_units_Z 1
_cell_length_a 9.728(2)
_cell_length_b 10.556(2)
_cell_length_c 9.499(3)
_cell_measurement_reflns_used 25
_cell_measurement_temperature 293(2)
_cell_measurement_theta_max 20.0
_cell_measurement_theta_min 14.7
_cell_volume 893.9(4)
_computing_cell_refinement 'MSC/AFC Diffractometer Control Software'
_computing_data_collection
;
MSC/AFC Diffractometer Control Software
(Molecular Structure Corporation, 1988)
;
_computing_data_reduction 'TEXSAN (Molecular Structure Corporation, 1989)'
_computing_molecular_graphics 'ORTEPII (Johnson, 1976)'
_computing_publication_material TEXSAN
_computing_structure_refinement 'SHELXL93 (Sheldrick, 1993)'
_computing_structure_solution 'SHELXS86 (Sheldrick, 1985)'
_diffrn_ambient_temperature 293(2)
_diffrn_measurement_device 'Rigaku AFC-5R'
_diffrn_measurement_method \w-2\q
_diffrn_radiation_monochromator graphite
_diffrn_radiation_source 'Rigaku rotating anode'
_diffrn_radiation_type CuK\a
_diffrn_radiation_wavelength 1.54178
_diffrn_reflns_av_R_equivalents 0.054
_diffrn_reflns_av_sigmaI/netI 0.0442
_diffrn_reflns_limit_h_max 10
_diffrn_reflns_limit_h_min -9
_diffrn_reflns_limit_k_max 11
_diffrn_reflns_limit_k_min -11
_diffrn_reflns_limit_l_max 10
_diffrn_reflns_limit_l_min -10
_diffrn_reflns_number 2822
_diffrn_reflns_theta_max 60.07
_diffrn_reflns_theta_min 4.56
_diffrn_standards_decay_% 1.35
_diffrn_standards_interval_count 150
_diffrn_standards_number 3
_exptl_absorpt_coefficient_mu 12.046
_exptl_absorpt_correction_T_max 0.300
_exptl_absorpt_correction_T_min 0.130
_exptl_absorpt_correction_type '\DF (DIFABS; Walker & Stuart, 1983)'
_exptl_crystal_colour red
_exptl_crystal_density_diffrn 1.849
_exptl_crystal_density_meas ?
_exptl_crystal_description tabular
_exptl_crystal_F_000 480
_exptl_crystal_size_max 0.20
_exptl_crystal_size_mid 0.17
_exptl_crystal_size_min 0.10
_refine_diff_density_max 1.794
_refine_diff_density_min -1.414
_refine_ls_extinction_method none
_refine_ls_goodness_of_fit_all 1.095
_refine_ls_goodness_of_fit_obs 1.084
_refine_ls_hydrogen_treatment noref
_refine_ls_matrix_type full
_refine_ls_number_parameters 205
_refine_ls_number_reflns 2637
_refine_ls_number_restraints 0
_refine_ls_restrained_S_all 1.114
_refine_ls_restrained_S_obs 1.084
_refine_ls_R_factor_all 0.056
_refine_ls_R_factor_obs .052
_refine_ls_shift/esd_max 0.000
_refine_ls_shift/esd_mean 0.000
_refine_ls_structure_factor_coef Fsqd
_refine_ls_weighting_details 'w = 1/[\s^2^(Fo^2^)+(0.0756P)^2^+7.75P] where P = (Fo^2^+2Fc^2^)/3'
_refine_ls_weighting_scheme calc
_refine_ls_wR_factor_all 0.148
_refine_ls_wR_factor_obs .1411
_reflns_number_observed 2538
_reflns_number_total 2640
_reflns_observed_criterion I>2\s(I)
_cod_data_source_file cf1176.cif
_cod_data_source_block s365
_cod_depositor_comments
;
The following automatic conversions were performed:

'_exptl_crystal_density_meas' value 'not measured' was changed to '?'
- the value is perceived as not measured.

Automatic conversion script
Id: cif_fix_values 3008 2015-01-20 13:52:24Z robertas 

The following automatic conversions were performed:

'_refine_ls_weighting_scheme' value 'calc w =
1/[\s^2^(Fo^2^)+(0.0756P)^2^+7.75P] where P = (Fo^2^+2Fc^2^)/3' was
changed to 'calc'. New tag '_refine_ls_weighting_details' was
created. The value of the new tag was set to 'w =
1/[\s^2^(Fo^2^)+(0.0756P)^2^+7.75P] where P = (Fo^2^+2Fc^2^)/3'.

Automatic conversion script
Id: cif_fix_values 3143 2015-03-26 13:38:13Z robertas 
;
_cod_original_cell_volume 894.0(3)
_cod_original_sg_symbol_H-M 'P -1       '
_cod_original_formula_sum 'C36 H30 Br2.50 Cl1.50 O2 P2 Re'
_cod_database_code 2007416

loop_
_symmetry_equiv_pos_as_xyz
'x, y, z'
'-x, -y, -z'

loop_
_atom_site_aniso_label
_atom_site_aniso_U_11
_atom_site_aniso_U_22
_atom_site_aniso_U_33
_atom_site_aniso_U_12
_atom_site_aniso_U_13
_atom_site_aniso_U_23
Re1 .0347(3) .0276(3) .0365(3) .0159(2) .0145(2) .0138(2)
Br1 .0786(11) .0582(9) .0665(10) .0341(8) .0231(8) .0315(8)
Br2 .0764(11) .0677(10) .0642(10) .0348(8) .0287(8) .0227(8)
Cl1 .0786(11) .0582(9) .0665(10) .0341(8) .0231(8) .0315(8)
Cl2 .0764(11) .0677(10) .0642(10) .0348(8) .0287(8) .0227(8)
P1 .0458(14) .0426(14) .0482(14) .0198(11) .0171(11) .0179(11)
O1 .043(4) .045(4) .076(5) .010(3) .017(3) .026(4)
C1 .059(7) .055(6) .045(6) .021(5) .014(5) .021(5)
C2 .055(7) .079(9) .082(9) .023(6) .020(6) .049(7)
C3 .071(9) .105(12) .092(10) .026(8) .003(8) .060(10)
C4 .099(11) .090(10) .067(8) .024(8) .008(8) .051(8)
C5 .088(10) .078(9) .059(8) .018(7) .019(7) .034(7)
C6 .064(7) .075(8) .061(7) .025(6) .020(6) .032(6)
C7 .047(6) .039(5) .058(6) .018(5) .019(5) .010(5)
C8 .086(9) .045(6) .070(8) .030(6) .012(6) .027(6)
C9 .080(9) .053(7) .109(12) .036(7) .021(8) .035(8)
C10 .080(9) .059(8) .104(11) .041(7) .051(8) .029(8)
C11 .086(10) .065(8) .079(9) .030(8) .027(8) -.004(7)
C12 .067(8) .079(9) .060(7) .039(7) .018(6) .009(7)
C13 .047(6) .062(7) .053(6) .021(5) .015(5) .030(5)
C14 .060(7) .073(8) .073(8) .036(6) .029(6) .028(7)
C15 .055(7) .091(10) .089(10) .031(7) .033(7) .023(8)
C16 .063(8) .131(15) .084(10) .022(9) .037(8) .055(10)
C17 .070(9) .082(10) .104(12) -.003(8) .018(8) .039(9)
C18 .073(8) .060(7) .070(8) .011(6) .024(6) .027(6)

loop_
_atom_site_label
_atom_site_fract_x
_atom_site_fract_y
_atom_site_fract_z
_atom_site_U_iso_or_equiv
_atom_site_thermal_displace_type
_atom_site_calc_flag
_atom_site_refinement_flags
_atom_site_occupancy
_atom_site_disorder_group
_atom_site_type_symbol
Re1 0 0 0 .0305(2) Uani d S 1 . Re
Br1 -.0605(2) .1375(2) -.1476(2) .0619(4) Uani d P .63 . Br
Br2 -.1395(2) .1024(2) .1876(2) .0658(5) Uani d P .63 . Br
Cl1 -.0605(2) .1375(2) -.1476(2) .0619(4) Uani d P .38 . Cl
Cl2 -.1395(2) .1024(2) .1876(2) .0658(5) Uani d P .38 . Cl
P1 .2726(3) .2616(3) .2312(3) .0430(6) Uani d . 1 . P
O1 .1753(7) .1539(7) .1067(9) .053(2) Uani d . 1 . O
C1 .3123(12) .2057(12) .3863(12) .051(3) Uani d . 1 . C
C2 .4463(13) .2082(14) .4366(15) .065(3) Uani d . 1 . C
H2 .5210(13) .2368(14) .3883(15) .078 Uiso calc R 1 . H
C3 .4737(16) .1689(17) .5579(18) .083(4) Uani d . 1 . C
H3 .5662(16) .1718(17) .5929(18) .100 Uiso calc R 1 . H
C4 .3609(17) .1249(16) .6274(16) .080(4) Uani d . 1 . C
H4 .3783(17) .0990(16) .7103(16) .095 Uiso calc R 1 . H
C5 .2257(16) .1191(15) .5766(15) .073(4) Uani d . 1 . C
H5 .1508(16) .0873(15) .6227(15) .087 Uiso calc R 1 . H
C6 .1999(14) .1609(13) .4553(14) .062(3) Uani d . 1 . C
H6 .1077(14) .1588(13) .4206(14) .075 Uiso calc R 1 . H
C7 .1999(11) .4085(10) .3013(12) .048(2) Uani d . 1 . C
C8 .1202(14) .4421(12) .1979(15) .063(3) Uani d . 1 . C
H8 .0998(14) .3866(12) .0973(15) .075 Uiso calc R 1 . H
C9 .0722(15) .5616(13) .2504(19) .075(4) Uani d . 1 . C
H9 .0185(15) .5858(13) .1834(19) .091 Uiso calc R 1 . H
C10 .1018(15) .6435(14) .3969(18) .075(4) Uani d . 1 . C
H10 .0711(15) .7243(14) .4289(18) .090 Uiso calc R 1 . H
C11 .1776(16) .6059(15) .4977(18) .081(4) Uani d . 1 . C
H11 .1961(16) .6602(15) .5987(18) .098 Uiso calc R 1 . H
C12 .2267(14) .4868(14) .4485(15) .068(3) Uani d . 1 . C
H12 .2776(14) .4612(14) .5164(15) .082 Uiso calc R 1 . H
C13 .4335(11) .3107(12) .1597(12) .050(3) Uani d . 1 . C
C14 .4808(13) .2039(14) .0597(15) .063(3) Uani d . 1 . C
H14 .4281(13) .1128(14) .0301(15) .076 Uiso calc R 1 . H
C15 .6080(14) .2382(17) .0068(17) .077(4) Uani d . 1 . C
H15 .6410(14) .1688(17) -.0591(17) .093 Uiso calc R 1 . H
C16 .6840(15) .368(2) .0480(18) .087(5) Uani d . 1 . C
H16 .7702(15) .388(2) .0124(18) .105 Uiso calc R 1 . H
C17 .6365(16) .4763(17) .1444(19) .086(4) Uani d . 1 . C
H17 .6898(16) .5669(17) .1703(19) .104 Uiso calc R 1 . H
C18 .5097(14) .4475(14) .2007(15) .067(3) Uani d . 1 . C
H18 .4766(14) .5180(14) .2645(15) .080 Uiso calc R 1 . H

loop_
_atom_type_symbol
_atom_type_description
_atom_type_scat_dispersion_real
_atom_type_scat_dispersion_imag
_atom_type_scat_source
C C 0.0181 0.0091 'International Tables Vol C Tables 4.2.6.8 and 6.1.1.4'
H H 0.0000 0.0000 'International Tables Vol C Tables 4.2.6.8 and 6.1.1.4'
Br Br -0.6763 1.2805 'International Tables Vol C Tables 4.2.6.8 and 6.1.1.4'
O O 0.0492 0.0322 'International Tables Vol C Tables 4.2.6.8 and 6.1.1.4'
P P 0.2955 0.4335 'International Tables Vol C Tables 4.2.6.8 and 6.1.1.4'
Re Re -5.2083 5.8923 'International Tables Vol C Tables 4.2.6.8 and 6.1.1.4'
Cl Cl 0.3639 0.7018 'International Tables Vol C Tables 4.2.6.8 and 6.1.1.4'

loop_
_geom_angle_atom_site_label_1
_geom_angle_atom_site_label_2
_geom_angle_atom_site_label_3
_geom_angle_site_symmetry_1
_geom_angle_site_symmetry_3
_geom_angle
_geom_angle_publ_flag
O1 Re1 O1 . 2 180.0 no
O1 Re1 Cl2 . 2 89.4(2) yes
O1 Re1 Cl2 2 2 90.6(2) no
O1 Re1 Br2 . 2 89.4(2) no
O1 Re1 Br2 2 2 90.6(2) no
Cl2 Re1 Br2 2 2 0.0(2) ?
O1 Re1 Br2 . . 90.6(2) ?
O1 Re1 Br2 2 . 89.4(2) ?
Cl2 Re1 Br2 2 . 180.0 ?
Br2 Re1 Br2 2 . 180.0 no
O1 Re1 Cl2 . . 90.6(2) ?
O1 Re1 Cl2 2 . 89.4(2) ?
Cl2 Re1 Cl2 2 . 180.0 ?
Br2 Re1 Cl2 2 . 180.0 ?
Br2 Re1 Cl2 . . 0.0(2) ?
O1 Re1 Cl1 . 2 90.6(2) yes
O1 Re1 Cl1 2 2 89.4(2) no
Cl2 Re1 Cl1 2 2 89.65(6) yes
Br2 Re1 Cl1 2 2 89.65(6) no
Br2 Re1 Cl1 . 2 90.35(6) no
Cl2 Re1 Cl1 . 2 90.35(6) no
O1 Re1 Br1 . 2 90.6(2) no
O1 Re1 Br1 2 2 89.4(2) no
Cl2 Re1 Br1 2 2 89.65(6) no
Br2 Re1 Br1 2 2 89.65(6) no
Br2 Re1 Br1 . 2 90.35(6) no
Cl2 Re1 Br1 . 2 90.35(6) no
Cl1 Re1 Br1 2 2 0.00(14) ?
O1 Re1 Br1 . . 89.4(2) ?
O1 Re1 Br1 2 . 90.6(2) ?
Cl2 Re1 Br1 2 . 90.35(6) ?
Br2 Re1 Br1 2 . 90.35(6) ?
Br2 Re1 Br1 . . 89.65(6) ?
Cl2 Re1 Br1 . . 89.65(6) ?
Cl1 Re1 Br1 2 . 180.0 yes
Br1 Re1 Br1 2 . 180.0 yes
O1 Re1 Cl1 . . 89.4(2) ?
O1 Re1 Cl1 2 . 90.6(2) ?
Cl2 Re1 Cl1 2 . 90.35(6) ?
Br2 Re1 Cl1 2 . 90.35(6) ?
Br2 Re1 Cl1 . . 89.65(6) ?
Cl2 Re1 Cl1 . . 89.65(6) ?
Cl1 Re1 Cl1 2 . 180.0 ?
Br1 Re1 Cl1 2 . 180.0 ?
Br1 Re1 Cl1 . . 0.00(14) ?
O1 P1 C13 . . 106.9(5) ?
O1 P1 C7 . . 110.7(5) ?
C13 P1 C7 . . 109.4(5) ?
O1 P1 C1 . . 113.2(5) ?
C13 P1 C1 . . 109.0(5) ?
C7 P1 C1 . . 107.6(5) ?
P1 O1 Re1 . . 158.1(5) yes
C2 C1 C6 . . 120.1(11) ?
C2 C1 P1 . . 122.3(9) ?
C6 C1 P1 . . 117.6(9) ?
C1 C2 C3 . . 120.9(12) ?
C1 C2 H2 . . 119.5(7) ?
C3 C2 H2 . . 119.5(8) ?
C2 C3 C4 . . 118.7(13) ?
C2 C3 H3 . . 120.6(8) ?
C4 C3 H3 . . 120.6(8) ?
C5 C4 C3 . . 121.1(12) ?
C5 C4 H4 . . 119.4(8) ?
C3 C4 H4 . . 119.4(8) ?
C4 C5 C6 . . 119.5(13) ?
C4 C5 H5 . . 120.3(8) ?
C6 C5 H5 . . 120.3(8) ?
C1 C6 C5 . . 119.6(12) ?
C1 C6 H6 . . 120.2(7) ?
C5 C6 H6 . . 120.2(8) ?
C12 C7 C8 . . 121.4(11) ?
C12 C7 P1 . . 121.0(9) ?
C8 C7 P1 . . 117.6(9) ?
C7 C8 C9 . . 117.6(13) ?
C7 C8 H8 . . 121.2(7) ?
C9 C8 H8 . . 121.2(9) ?
C10 C9 C8 . . 121.7(14) ?
C10 C9 H9 . . 119.1(8) ?
C8 C9 H9 . . 119.1(9) ?
C9 C10 C11 . . 119.4(12) ?
C9 C10 H10 . . 120.3(8) ?
C11 C10 H10 . . 120.3(8) ?
C10 C11 C12 . . 120.1(13) ?
C10 C11 H11 . . 120.0(8) ?
C12 C11 H11 . . 120.0(9) ?
C7 C12 C11 . . 119.7(13) ?
C7 C12 H12 . . 120.1(7) ?
C11 C12 H12 . . 120.1(9) ?
C18 C13 C14 . . 121.1(11) ?
C18 C13 P1 . . 122.1(9) ?
C14 C13 P1 . . 116.8(9) ?
C15 C14 C13 . . 118.1(13) ?
C15 C14 H14 . . 120.9(9) ?
C13 C14 H14 . . 120.9(7) ?
C16 C15 C14 . . 121.4(14) ?
C16 C15 H15 . . 119.3(9) ?
C14 C15 H15 . . 119.3(9) ?
C15 C16 C17 . . 121.2(13) ?
C15 C16 H16 . . 119.4(9) ?
C17 C16 H16 . . 119.4(9) ?
C18 C17 C16 . . 119.7(14) ?
C18 C17 H17 . . 120.2(9) ?
C16 C17 H17 . . 120.2(9) ?
C17 C18 C13 . . 118.4(13) ?
C17 C18 H18 . . 120.8(9) ?
C13 C18 H18 . . 120.8(7) ?

loop_
_geom_bond_atom_site_label_1
_geom_bond_atom_site_label_2
_geom_bond_site_symmetry_2
_geom_bond_distance
_geom_bond_publ_flag
Re1 O1 . 2.030(7) yes
Re1 O1 2 2.030(7) ?
Re1 Cl2 2 2.426(2) yes
Re1 Br2 2 2.426(2) no
Re1 Br2 . 2.426(2) ?
Re1 Cl2 . 2.426(2) ?
Re1 Cl1 2 2.445(2) yes
Re1 Br1 2 2.445(2) no
Re1 Br1 . 2.445(2) ?
Re1 Cl1 . 2.445(2) ?
P1 O1 . 1.459(8) yes
P1 C13 . 1.785(11) ?
P1 C7 . 1.795(10) ?
P1 C1 . 1.803(11) ?
C1 C2 . 1.35(2) ?
C1 C6 . 1.38(2) ?
C2 C3 . 1.37(2) ?
C2 H2 . .93 ?
C3 C4 . 1.39(2) ?
C3 H3 . .93 ?
C4 C5 . 1.35(2) ?
C4 H4 . .93 ?
C5 C6 . 1.39(2) ?
C5 H5 . .93 ?
C6 H6 . .93 ?
C7 C12 . 1.35(2) ?
C7 C8 . 1.39(2) ?
C8 C9 . 1.39(2) ?
C8 H8 . .93 ?
C9 C10 . 1.36(2) ?
C9 H9 . .93 ?
C10 C11 . 1.38(2) ?
C10 H10 . .93 ?
C11 C12 . 1.39(2) ?
C11 H11 . .93 ?
C12 H12 . .93 ?
C13 C18 . 1.39(2) ?
C13 C14 . 1.41(2) ?
C14 C15 . 1.38(2) ?
C14 H14 . .93 ?
C15 C16 . 1.33(2) ?
C15 H15 . .93 ?
C16 C17 . 1.40(2) ?
C16 H16 . .93 ?
C17 C18 . 1.39(2) ?
C17 H17 . .93 ?
C18 H18 . .93 ?

loop_
_geom_torsion_atom_site_label_1
_geom_torsion_atom_site_label_2
_geom_torsion_atom_site_label_3
_geom_torsion_atom_site_label_4
_geom_torsion_site_symmetry_1
_geom_torsion
C13 P1 O1 Re1 . 169.2(12)
C7 P1 O1 Re1 . -71.7(14)
C1 P1 O1 Re1 . 49.2(14)
O1 Re1 O1 P1 2 -178.(16)
Cl2 Re1 O1 P1 2 -149.6(13)
Br2 Re1 O1 P1 2 -149.6(13)
Br2 Re1 O1 P1 . 30.4(13)
Cl2 Re1 O1 P1 . 30.4(13)
Cl1 Re1 O1 P1 2 -60.0(13)
Br1 Re1 O1 P1 2 -60.0(13)
Br1 Re1 O1 P1 . 120.0(13)
Cl1 Re1 O1 P1 . 120.0(13)
O1 P1 C1 C2 . 120.7(11)
C13 P1 C1 C2 . 1.9(12)
C7 P1 C1 C2 . -116.6(11)
O1 P1 C1 C6 . -60.1(11)
C13 P1 C1 C6 . -178.8(10)
C7 P1 C1 C6 . 62.6(11)
C6 C1 C2 C3 . -1.(2)
P1 C1 C2 C3 . 178.0(12)
C1 C2 C3 C4 . 1.(2)
C2 C3 C4 C5 . 1.(3)
C3 C4 C5 C6 . -2.(3)
C2 C1 C6 C5 . 0.(2)
P1 C1 C6 C5 . -179.0(10)
C4 C5 C6 C1 . 1.(2)
O1 P1 C7 C12 . 147.1(10)
C13 P1 C7 C12 . -95.4(11)
C1 P1 C7 C12 . 22.9(12)
O1 P1 C7 C8 . -35.5(10)
C13 P1 C7 C8 . 82.0(10)
C1 P1 C7 C8 . -159.7(9)
C12 C7 C8 C9 . 1.8(19)
P1 C7 C8 C9 . -175.6(10)
C7 C8 C9 C10 . 0.(2)
C8 C9 C10 C11 . -2.(2)
C9 C10 C11 C12 . 2.(2)
C8 C7 C12 C11 . -2.(2)
P1 C7 C12 C11 . 175.3(11)
C10 C11 C12 C7 . 0.(2)
O1 P1 C13 C18 . 139.7(10)
C7 P1 C13 C18 . 19.8(12)
C1 P1 C13 C18 . -97.6(11)
O1 P1 C13 C14 . -40.7(10)
C7 P1 C13 C14 . -160.6(9)
C1 P1 C13 C14 . 82.0(10)
C18 C13 C14 C15 . 2.0(19)
P1 C13 C14 C15 . -177.6(10)
C13 C14 C15 C16 . -0.(2)
C14 C15 C16 C17 . -2.(3)
C15 C16 C17 C18 . 2.(3)
C16 C17 C18 C13 . 0.(2)
C14 C13 C18 C17 . -2.0(19)
P1 C13 C18 C17 . 177.6(11)
